data_7036744
loop_
_publ_author_name
'Ong, Yih Ching'
'Blair, Victoria L.'
'Kedzierski, Lukasz'
'Tuck, Kellie L.'
'Andrews, Philip C.'

_publ_section_title
;
 Stability and toxicity of tris-tolyl bismuth(v) dicarboxylates and their
 biological activity towards Leishmania major.
;
_journal_issue 41
_journal_name_full 'Dalton transactions (Cambridge, England : 2003)'
_journal_page_first 18215
_journal_page_last 18226
_journal_paper_doi 10.1039/c5dt03335g
_journal_volume 44
_journal_year 2015
_chemical_formula_moiety 'C39 H39 Bi O6'
_chemical_formula_sum 'C39 H39 Bi O6'
_chemical_formula_weight 812.68
_chemical_name_systematic
; 
 ? 
;
_space_group_IT_number 14
_symmetry_cell_setting monoclinic
_symmetry_space_group_name_Hall '-P 2ybc'
_symmetry_space_group_name_H-M 'P 1 21/c 1'
_atom_sites_solution_hydrogens geom
_atom_sites_solution_primary direct
_atom_sites_solution_secondary difmap
_audit_creation_method SHELXL-97
_audit_update_record
;
2015-08-27 deposited with the CCDC.
2015-09-24 downloaded from the CCDC.
;
_cell_angle_alpha 90.00
_cell_angle_beta 93.65(3)
_cell_angle_gamma 90.00
_cell_formula_units_Z 4
_cell_length_a 10.949(2)
_cell_length_b 15.980(3)
_cell_length_c 18.978(4)
_cell_measurement_reflns_used 61780
_cell_measurement_temperature 173(2)
_cell_volume 3313.8(11)
_computing_cell_refinement 'XDS (Kabasch, 1993)'
_computing_data_collection 'Blue Ice (McPhillips, 2002)'
_computing_data_reduction 'XDS (Kabasch, 1993)'
_computing_molecular_graphics XSeed
_computing_publication_material CIFTAB
_computing_structure_refinement 'SHELXL-97 (Sheldrick, 2008)'
_computing_structure_solution 'SHELXS-97 (Sheldrick, 2008)'
_diffrn_ambient_temperature 173(2)
_diffrn_measured_fraction_theta_full 0.996
_diffrn_measured_fraction_theta_max 0.856
_diffrn_measurement_device_type 'ADSC Quantum 210r CCD'
_diffrn_measurement_method '\f scan'
_diffrn_radiation_monochromator silicon
_diffrn_radiation_source 'MX1 beamline, Australian Synchrotron'
_diffrn_radiation_type synchrotron
_diffrn_radiation_wavelength 0.71073
_diffrn_reflns_av_R_equivalents 0.0451
_diffrn_reflns_av_sigmaI/netI 0.0225
_diffrn_reflns_limit_h_max 14
_diffrn_reflns_limit_h_min -14
_diffrn_reflns_limit_k_max 21
_diffrn_reflns_limit_k_min -21
_diffrn_reflns_limit_l_max 27
_diffrn_reflns_limit_l_min -27
_diffrn_reflns_number 61780
_diffrn_reflns_theta_full 27.50
_diffrn_reflns_theta_max 31.51
_diffrn_reflns_theta_min 1.67
_diffrn_standards_number 0
_exptl_absorpt_coefficient_mu 5.368
_exptl_absorpt_correction_T_max 0.9483
_exptl_absorpt_correction_T_min 0.8556
_exptl_absorpt_correction_type multi-scan
_exptl_absorpt_process_details 'SADABS: Sheldrick Acta Cryst. A51, (1995) 33-38'
_exptl_crystal_colour 'light yellow'
_exptl_crystal_density_diffrn 1.629
_exptl_crystal_density_method 'not measured'
_exptl_crystal_description plate
_exptl_crystal_F_000 1616
_exptl_crystal_size_max 0.03
_exptl_crystal_size_mid 0.02
_exptl_crystal_size_min 0.01
_refine_diff_density_max 2.753
_refine_diff_density_min -1.648
_refine_diff_density_rms 0.164
_refine_ls_extinction_coef 0.0129(3)
_refine_ls_extinction_expression Fc^*^=kFc[1+0.001xFc^2^\l^3^/sin(2\q)]^-1/4^
_refine_ls_extinction_method SHELXL
_refine_ls_goodness_of_fit_ref 1.051
_refine_ls_hydrogen_treatment constr
_refine_ls_matrix_type full
_refine_ls_number_parameters 421
_refine_ls_number_reflns 9449
_refine_ls_number_restraints 0
_refine_ls_restrained_S_all 1.051
_refine_ls_R_factor_all 0.0349
_refine_ls_R_factor_gt 0.0316
_refine_ls_shift/su_max 0.002
_refine_ls_shift/su_mean 0.000
_refine_ls_structure_factor_coef Fsqd
_refine_ls_weighting_details 'calc w=1/[\s^2^(Fo^2^)+(0.0587P)^2^+4.0838P] where P=(Fo^2^+2Fc^2^)/3'
_refine_ls_weighting_scheme calc
_refine_ls_wR_factor_gt 0.0861
_refine_ls_wR_factor_ref 0.0882
_reflns_number_gt 8638
_reflns_number_total 9449
_reflns_threshold_expression >2sigma(I)
_cod_data_source_file c5dt03335g2.cif
_cod_data_source_block vb110-yc
_cod_depositor_comments 'Adding full bibliography for 7036737--7036747.cif.'
_cod_original_cell_volume 3313.7(12)
_cod_original_sg_symbol_H-M P21/c
_cod_database_code 7036744

loop_
_symmetry_equiv_pos_as_xyz
'x, y, z'
'-x, y+1/2, -z+1/2'
'-x, -y, -z'
'x, -y-1/2, z-1/2'

loop_
_atom_site_label
_atom_site_type_symbol
_atom_site_fract_x
_atom_site_fract_y
_atom_site_fract_z
_atom_site_U_iso_or_equiv
_atom_site_adp_type
_atom_site_occupancy
_atom_site_symmetry_multiplicity
_atom_site_calc_flag
_atom_site_refinement_flags
Bi1 Bi 0.327957(9) 0.306795(6) 0.162930(5) 0.01929(6) Uani 1 1 d .
O1 O 0.49509(19) 0.37698(14) 0.20974(10) 0.0239(4) Uani 1 1 d .
O2 O 0.3659(2) 0.38922(15) 0.29385(11) 0.0259(4) Uani 1 1 d .
O3 O 0.7212(2) 0.43033(14) 0.23782(11) 0.0267(4) Uani 1 1 d .
O4 O 0.17631(19) 0.23595(14) 0.10077(11) 0.0235(4) Uani 1 1 d .
O5 O 0.0824(2) 0.27173(16) 0.19647(11) 0.0280(4) Uani 1 1 d .
O6 O 0.04576(19) 0.15824(14) -0.00077(11) 0.0228(4) Uani 1 1 d .
C1 C 0.4678(3) 0.40253(18) 0.27132(15) 0.0222(5) Uani 1 1 d .
C2 C 0.5624(3) 0.45082(18) 0.31528(14) 0.0211(5) Uani 1 1 d .
C3 C 0.5233(3) 0.48469(19) 0.37803(15) 0.0244(5) Uani 1 1 d .
H3 H 0.4421 0.4740 0.3905 0.029 Uiso 1 1 calc R
C4 C 0.5994(3) 0.5333(2) 0.42256(15) 0.0291(6) Uani 1 1 d .
H4 H 0.5706 0.5561 0.4647 0.035 Uiso 1 1 calc R
C5 C 0.7183(3) 0.5480(2) 0.40442(15) 0.0279(6) Uani 1 1 d .
H5 H 0.7709 0.5821 0.4340 0.034 Uiso 1 1 calc R
C6 C 0.7615(3) 0.5132(2) 0.34330(16) 0.0272(6) Uani 1 1 d .
H6 H 0.8440 0.5221 0.3324 0.033 Uiso 1 1 calc R
C7 C 0.6839(3) 0.46513(18) 0.29805(14) 0.0224(5) Uani 1 1 d .
C8 C 0.8441(3) 0.4454(2) 0.21916(17) 0.0284(6) Uani 1 1 d .
H8A H 0.9034 0.4189 0.2539 0.034 Uiso 1 1 calc R
H8B H 0.8610 0.5062 0.2180 0.034 Uiso 1 1 calc R
C9 C 0.8545(3) 0.4076(2) 0.14710(18) 0.0301(6) Uani 1 1 d .
H9A H 0.8370 0.3475 0.1490 0.045 Uiso 1 1 calc R
H9B H 0.9376 0.4161 0.1321 0.045 Uiso 1 1 calc R
H9C H 0.7956 0.4346 0.1133 0.045 Uiso 1 1 calc R
C10 C 0.0832(3) 0.23445(19) 0.13917(15) 0.0224(5) Uani 1 1 d .
C11 C -0.0258(3) 0.18381(19) 0.11281(17) 0.0237(6) Uani 1 1 d .
C12 C -0.1170(3) 0.1718(2) 0.16043(17) 0.0286(6) Uani 1 1 d .
H12 H -0.1072 0.1965 0.2060 0.034 Uiso 1 1 calc R
C13 C -0.2212(3) 0.1248(2) 0.14296(19) 0.0346(7) Uani 1 1 d .
H13 H -0.2809 0.1162 0.1764 0.041 Uiso 1 1 calc R
C14 C -0.2365(3) 0.0908(2) 0.0760(2) 0.0352(7) Uani 1 1 d .
H14 H -0.3083 0.0597 0.0632 0.042 Uiso 1 1 calc R
C15 C -0.1489(3) 0.1015(2) 0.02763(18) 0.0284(6) Uani 1 1 d .
H15 H -0.1614 0.0776 -0.0181 0.034 Uiso 1 1 calc R
C16 C -0.0414(3) 0.14709(19) 0.04504(16) 0.0242(5) Uani 1 1 d .
C17 C 0.0282(3) 0.1197(2) -0.06935(16) 0.0292(6) Uani 1 1 d .
H17A H -0.0449 0.1433 -0.0956 0.035 Uiso 1 1 calc R
H17B H 0.0165 0.0586 -0.0645 0.035 Uiso 1 1 calc R
C18 C 0.1412(4) 0.1376(3) -0.10762(19) 0.0399(8) Uani 1 1 d .
H18A H 0.1559 0.1981 -0.1081 0.060 Uiso 1 1 calc R
H18B H 0.1300 0.1170 -0.1562 0.060 Uiso 1 1 calc R
H18C H 0.2115 0.1094 -0.0835 0.060 Uiso 1 1 calc R
C19 C 0.2280(3) 0.42357(19) 0.13939(15) 0.0230(5) Uani 1 1 d .
C20 C 0.1863(3) 0.4765(2) 0.19047(16) 0.0274(6) Uani 1 1 d .
H20 H 0.2005 0.4639 0.2392 0.033 Uiso 1 1 calc R
C21 C 0.1231(3) 0.5489(2) 0.16882(18) 0.0309(6) Uani 1 1 d .
H21 H 0.0941 0.5856 0.2035 0.037 Uiso 1 1 calc R
C22 C 0.1015(3) 0.5685(2) 0.09792(19) 0.0304(6) Uani 1 1 d .
C23 C 0.0302(4) 0.6461(2) 0.0755(2) 0.0429(9) Uani 1 1 d .
H23A H 0.0612 0.6683 0.0319 0.064 Uiso 1 1 calc R
H23B H 0.0399 0.6885 0.1128 0.064 Uiso 1 1 calc R
H23C H -0.0566 0.6320 0.0673 0.064 Uiso 1 1 calc R
C24 C 0.1449(4) 0.5146(2) 0.04808(18) 0.0363(8) Uani 1 1 d .
H24 H 0.1314 0.5275 -0.0007 0.044 Uiso 1 1 calc R
C25 C 0.2081(3) 0.4418(2) 0.06826(17) 0.0322(7) Uani 1 1 d .
H25 H 0.2372 0.4052 0.0336 0.039 Uiso 1 1 calc R
C26 C 0.4408(3) 0.28098(19) 0.07307(15) 0.0222(5) Uani 1 1 d .
C27 C 0.3885(3) 0.24517(19) 0.01118(15) 0.0234(5) Uani 1 1 d .
H27 H 0.3039 0.2314 0.0074 0.028 Uiso 1 1 calc R
C28 C 0.4615(3) 0.22966(19) -0.04525(14) 0.0231(5) Uani 1 1 d .
H28 H 0.4259 0.2053 -0.0873 0.028 Uiso 1 1 calc R
C29 C 0.5856(3) 0.24950(19) -0.04057(15) 0.0242(5) Uani 1 1 d .
C30 C 0.6636(3) 0.2334(2) -0.10203(17) 0.0312(7) Uani 1 1 d .
H30A H 0.7143 0.1837 -0.0923 0.047 Uiso 1 1 calc R
H30B H 0.7164 0.2819 -0.1087 0.047 Uiso 1 1 calc R
H30C H 0.6106 0.2243 -0.1449 0.047 Uiso 1 1 calc R
C31 C 0.6362(3) 0.2843(2) 0.02188(16) 0.0264(6) Uani 1 1 d .
H31 H 0.7210 0.2974 0.0257 0.032 Uiso 1 1 calc R
C32 C 0.5659(3) 0.30014(19) 0.07870(17) 0.0251(6) Uani 1 1 d .
H32 H 0.6022 0.3237 0.1210 0.030 Uiso 1 1 calc R
C33 C 0.3592(3) 0.20835(18) 0.24253(15) 0.0215(5) Uani 1 1 d .
C34 C 0.4733(3) 0.1708(2) 0.24320(17) 0.0273(6) Uani 1 1 d .
H34 H 0.5284 0.1840 0.2081 0.033 Uiso 1 1 calc R
C35 C 0.5058(3) 0.1132(2) 0.29623(17) 0.0296(6) Uani 1 1 d .
H35 H 0.5834 0.0865 0.2968 0.035 Uiso 1 1 calc R
C36 C 0.4267(3) 0.09400(19) 0.34840(15) 0.0262(6) Uani 1 1 d .
C37 C 0.4655(4) 0.0363(2) 0.40835(18) 0.0342(7) Uani 1 1 d .
H37A H 0.4327 -0.0199 0.3984 0.051 Uiso 1 1 calc R
H37B H 0.4340 0.0573 0.4522 0.051 Uiso 1 1 calc R
H37C H 0.5551 0.0337 0.4135 0.051 Uiso 1 1 calc R
C38 C 0.3117(3) 0.1310(2) 0.34461(15) 0.0276(6) Uani 1 1 d .
H38 H 0.2556 0.1168 0.3789 0.033 Uiso 1 1 calc R
C39 C 0.2761(3) 0.18864(18) 0.29191(17) 0.0254(6) Uani 1 1 d .
H39 H 0.1972 0.2136 0.2900 0.030 Uiso 1 1 calc R

loop_
_atom_site_aniso_label
_atom_site_aniso_U_11
_atom_site_aniso_U_22
_atom_site_aniso_U_33
_atom_site_aniso_U_23
_atom_site_aniso_U_13
_atom_site_aniso_U_12
Bi1 0.01977(8) 0.02103(8) 0.01700(7) -0.00115(3) 0.00062(4) -0.00059(3)
O1 0.0239(10) 0.0288(11) 0.0189(9) -0.0051(8) 0.0007(7) -0.0040(8)
O2 0.0246(10) 0.0314(11) 0.0220(9) -0.0040(8) 0.0027(8) -0.0023(8)
O3 0.0248(10) 0.0316(11) 0.0239(10) -0.0044(8) 0.0036(8) -0.0052(8)
O4 0.0210(10) 0.0265(10) 0.0229(9) -0.0023(8) 0.0010(7) -0.0025(8)
O5 0.0277(11) 0.0346(12) 0.0215(10) -0.0024(9) 0.0010(8) 0.0008(9)
O6 0.0218(10) 0.0257(11) 0.0208(9) -0.0038(8) 0.0007(7) -0.0014(8)
C1 0.0250(13) 0.0215(13) 0.0201(12) 0.0009(10) 0.0006(10) 0.0015(10)
C2 0.0240(13) 0.0203(12) 0.0188(11) -0.0018(9) -0.0013(10) 0.0000(10)
C3 0.0288(14) 0.0228(13) 0.0217(12) -0.0007(10) 0.0018(10) -0.0021(11)
C4 0.0392(17) 0.0286(15) 0.0191(12) -0.0052(11) -0.0001(11) -0.0030(12)
C5 0.0371(17) 0.0264(14) 0.0195(12) 0.0008(10) -0.0048(11) -0.0072(12)
C6 0.0276(15) 0.0309(15) 0.0223(13) 0.0025(11) -0.0030(11) -0.0039(11)
C7 0.0267(14) 0.0203(13) 0.0199(11) 0.0018(10) 0.0002(10) -0.0009(10)
C8 0.0212(14) 0.0347(16) 0.0294(14) 0.0013(12) 0.0021(11) -0.0014(11)
C9 0.0252(14) 0.0354(17) 0.0302(14) -0.0011(13) 0.0049(12) -0.0002(12)
C10 0.0207(13) 0.0244(13) 0.0221(12) 0.0017(10) 0.0006(10) 0.0005(10)
C11 0.0224(14) 0.0241(13) 0.0246(14) 0.0042(10) 0.0021(11) 0.0014(10)
C12 0.0264(15) 0.0319(15) 0.0278(14) 0.0065(12) 0.0056(11) 0.0003(12)
C13 0.0273(16) 0.0379(18) 0.0393(17) 0.0088(14) 0.0083(13) -0.0025(13)
C14 0.0259(15) 0.0343(17) 0.0454(19) 0.0064(14) 0.0021(13) -0.0072(13)
C15 0.0248(14) 0.0256(14) 0.0345(15) 0.0010(12) -0.0007(12) -0.0037(11)
C16 0.0216(13) 0.0221(13) 0.0284(14) -0.0014(11) -0.0024(10) 0.0007(10)
C17 0.0305(16) 0.0317(16) 0.0254(14) -0.0072(12) 0.0007(11) -0.0010(12)
C18 0.0382(19) 0.051(2) 0.0315(16) -0.0102(15) 0.0082(14) -0.0063(16)
C19 0.0219(13) 0.0244(13) 0.0227(12) 0.0006(10) 0.0011(10) -0.0004(10)
C20 0.0298(15) 0.0259(14) 0.0262(13) -0.0038(11) 0.0005(11) -0.0002(11)
C21 0.0328(17) 0.0252(15) 0.0347(16) -0.0057(12) 0.0021(13) 0.0019(12)
C22 0.0250(15) 0.0256(15) 0.0405(17) 0.0068(12) 0.0008(12) -0.0007(11)
C23 0.0356(19) 0.0327(18) 0.060(2) 0.0104(17) -0.0013(17) 0.0055(14)
C24 0.0378(19) 0.043(2) 0.0287(15) 0.0130(14) 0.0047(13) 0.0101(15)
C25 0.0378(18) 0.0365(17) 0.0227(13) 0.0035(12) 0.0049(12) 0.0111(14)
C26 0.0236(13) 0.0235(13) 0.0193(12) 0.0006(10) 0.0006(10) 0.0003(10)
C27 0.0236(13) 0.0247(13) 0.0217(12) -0.0016(10) -0.0002(10) -0.0009(10)
C28 0.0267(14) 0.0245(13) 0.0181(11) -0.0018(10) 0.0007(10) -0.0007(11)
C29 0.0278(14) 0.0225(13) 0.0226(12) -0.0014(10) 0.0044(10) 0.0003(11)
C30 0.0310(16) 0.0387(18) 0.0246(14) -0.0047(12) 0.0079(12) -0.0030(13)
C31 0.0240(14) 0.0301(14) 0.0253(13) -0.0040(12) 0.0020(11) -0.0028(11)
C32 0.0232(15) 0.0291(15) 0.0228(13) -0.0040(10) 0.0000(11) -0.0004(10)
C33 0.0245(14) 0.0208(12) 0.0189(12) -0.0010(10) -0.0009(10) 0.0002(10)
C34 0.0243(15) 0.0283(14) 0.0294(15) 0.0021(12) 0.0024(11) 0.0035(12)
C35 0.0290(15) 0.0301(15) 0.0292(14) 0.0006(12) -0.0018(12) 0.0057(12)
C36 0.0351(16) 0.0216(13) 0.0211(12) -0.0025(10) -0.0033(11) 0.0007(11)
C37 0.046(2) 0.0279(16) 0.0278(14) 0.0028(12) -0.0028(13) 0.0075(14)
C38 0.0351(16) 0.0285(15) 0.0194(12) 0.0000(11) 0.0032(11) -0.0002(12)
C39 0.0273(15) 0.0277(15) 0.0213(13) -0.0003(10) 0.0025(11) 0.0030(11)

loop_
_atom_type_symbol
_atom_type_description
_atom_type_scat_dispersion_real
_atom_type_scat_dispersion_imag
_atom_type_scat_source
C C 0.0033 0.0016 'International Tables Vol C Tables 4.2.6.8 and 6.1.1.4'
H H 0.0000 0.0000 'International Tables Vol C Tables 4.2.6.8 and 6.1.1.4'
O O 0.0106 0.0060 'International Tables Vol C Tables 4.2.6.8 and 6.1.1.4'
Bi Bi -4.028 10.608 'International Tables Vol C Tables 4.2.6.8 and 6.1.1.4'

loop_
_geom_angle_atom_site_label_1
_geom_angle_atom_site_label_2
_geom_angle_atom_site_label_3
_geom_angle
C33 Bi1 C19 143.53(11)
C33 Bi1 C26 109.12(11)
C19 Bi1 C26 107.34(11)
C33 Bi1 O4 94.42(10)
C19 Bi1 O4 88.83(10)
C26 Bi1 O4 86.12(9)
C33 Bi1 O1 89.90(10)
C19 Bi1 O1 92.21(10)
C26 Bi1 O1 85.30(9)
O4 Bi1 O1 171.27(7)
C33 Bi1 O2 73.76(9)
C19 Bi1 O2 79.96(9)
C26 Bi1 O2 135.22(9)
O4 Bi1 O2 138.66(7)
O1 Bi1 O2 49.96(7)
C33 Bi1 O5 79.26(10)
C19 Bi1 O5 75.41(9)
C26 Bi1 O5 135.75(9)
O4 Bi1 O5 49.63(7)
O1 Bi1 O5 138.90(7)
O2 Bi1 O5 89.04(7)
C1 O1 Bi1 106.38(18)
C1 O2 Bi1 82.02(17)
C7 O3 C8 118.5(2)
C10 O4 Bi1 107.04(17)
C10 O5 Bi1 80.78(17)
C16 O6 C17 117.9(2)
O2 C1 O1 121.6(3)
O2 C1 C2 120.1(3)
O1 C1 C2 118.3(3)
C3 C2 C7 118.6(3)
C3 C2 C1 115.7(3)
C7 C2 C1 125.7(3)
C4 C3 C2 122.1(3)
C3 C4 C5 118.7(3)
C4 C5 C6 120.8(3)
C5 C6 C7 120.3(3)
O3 C7 C6 122.6(3)
O3 C7 C2 117.9(3)
C6 C7 C2 119.5(3)
O3 C8 C9 106.5(3)
O5 C10 O4 122.4(3)
O5 C10 C11 120.1(3)
O4 C10 C11 117.5(3)
C12 C11 C16 118.6(3)
C12 C11 C10 116.3(3)
C16 C11 C10 125.0(3)
C13 C12 C11 121.9(3)
C14 C13 C12 118.8(3)
C15 C14 C13 121.0(3)
C14 C15 C16 120.9(3)
O6 C16 C15 122.4(3)
O6 C16 C11 118.9(3)
C15 C16 C11 118.7(3)
O6 C17 C18 106.7(3)
C25 C19 C20 121.0(3)
C25 C19 Bi1 115.0(2)
C20 C19 Bi1 124.0(2)
C19 C20 C21 118.6(3)
C22 C21 C20 121.5(3)
C24 C22 C21 118.5(3)
C24 C22 C23 120.7(3)
C21 C22 C23 120.7(3)
C22 C24 C25 121.1(3)
C19 C25 C24 119.2(3)
C27 C26 C32 120.0(3)
C27 C26 Bi1 120.5(2)
C32 C26 Bi1 119.5(2)
C26 C27 C28 119.5(3)
C29 C28 C27 120.9(3)
C31 C29 C28 118.6(3)
C31 C29 C30 120.7(3)
C28 C29 C30 120.6(3)
C32 C31 C29 121.6(3)
C31 C32 C26 119.3(3)
C39 C33 C34 121.8(3)
C39 C33 Bi1 123.3(2)
C34 C33 Bi1 114.7(2)
C33 C34 C35 118.8(3)
C36 C35 C34 121.2(3)
C38 C36 C35 118.2(3)
C38 C36 C37 120.8(3)
C35 C36 C37 120.9(3)
C36 C38 C39 121.9(3)
C33 C39 C38 118.0(3)

loop_
_geom_bond_atom_site_label_1
_geom_bond_atom_site_label_2
_geom_bond_distance
Bi1 C33 2.193(3)
Bi1 C19 2.195(3)
Bi1 C26 2.208(3)
Bi1 O4 2.276(2)
Bi1 O1 2.278(2)
Bi1 O2 2.820(2)
Bi1 O5 2.857(2)
O1 C1 1.291(3)
O2 C1 1.238(4)
O3 C7 1.357(3)
O3 C8 1.434(4)
O4 C10 1.291(3)
O5 C10 1.240(4)
O6 C16 1.343(4)
O6 C17 1.442(4)
C1 C2 1.502(4)
C2 C3 1.400(4)
C2 C7 1.408(4)
C3 C4 1.386(4)
C4 C5 1.388(5)
C5 C6 1.396(4)
C6 C7 1.399(4)
C8 C9 1.506(5)
C10 C11 1.501(4)
C11 C12 1.402(4)
C11 C16 1.414(4)
C12 C13 1.388(5)
C13 C14 1.381(5)
C14 C15 1.380(5)
C15 C16 1.405(4)
C17 C18 1.502(5)
C19 C25 1.385(4)
C19 C20 1.386(4)
C20 C21 1.396(5)
C21 C22 1.387(5)
C22 C24 1.385(5)
C22 C23 1.513(5)
C24 C25 1.395(5)
C26 C27 1.396(4)
C26 C32 1.401(4)
C27 C28 1.399(4)
C28 C29 1.392(4)
C29 C31 1.392(4)
C29 C30 1.511(4)
C31 C32 1.388(4)
C33 C39 1.384(4)
C33 C34 1.385(4)
C34 C35 1.393(4)
C35 C36 1.391(5)
C36 C38 1.389(5)
C36 C37 1.505(4)
C38 C39 1.396(4)
